data_8101770
loop_
_publ_author_name
'Balalaie, S.'
'Bararjanian, M.'
'Rominger, F.'

_publ_section_title
;
Crystal structure of piperidinium 5-cyano-6-(3-chlorophenyl)-4-oxo-
2-thiopyrimidinate, (C~5~H~12~N)[C~11~H~5~ClN~3~OS]
;
_journal_issue 2
_journal_name_full 'Zeitschrift f\"ur Kristallographie - New Crystal Structures'
_journal_page_first 269
_journal_page_last 270
_journal_volume 220
_journal_year 2005
_chemical_formula_structural (C5H12N)[C11H5ClN3OS]
_chemical_formula_sum 'C16 H17 Cl N4 O S'
_chemical_formula_weight 348.85
_chemical_name_systematic
;
piperidinium 5-cyano-6-(3-chlorophenyl)-4-oxo-2-thiopyrimidinate
;
_space_group_IT_number 2
_symmetry_cell_setting triclinic
_symmetry_space_group_name_Hall '-P 1'
_symmetry_space_group_name_H-M 'P -1'
_atom_sites_solution_hydrogens geom
_atom_sites_solution_primary direct
_atom_sites_solution_secondary difmap
_audit_creation_method SHELXL-97
_cell_angle_alpha 100.1750(10)
_cell_angle_beta 90.1990(10)
_cell_angle_gamma 101.0540(10)
_cell_formula_units_Z 2
_cell_length_a 7.4861(2)
_cell_length_b 9.8257(3)
_cell_length_c 11.6947(2)
_cell_measurement_temperature 200(2)
_cell_volume 830.36(4)
_computing_cell_refinement 'Bruker SMART'
_computing_data_collection 'Bruker SMART'
_computing_data_reduction 'Bruker SHELXTL'
_computing_molecular_graphics 'Bruker SHELXTL'
_computing_publication_material 'Bruker SHELXTL'
_computing_structure_refinement 'SHELXL-97 (Sheldrick, 1997)'
_computing_structure_solution 'SHELXS-97 (Sheldrick, 1990)'
_diffrn_ambient_temperature 200(2)
_diffrn_measured_fraction_theta_full 0.993
_diffrn_measured_fraction_theta_max 0.993
_diffrn_measurement_device_type 'Bruker SMART CCD'
_diffrn_measurement_method phi/omega
_diffrn_radiation_monochromator graphite
_diffrn_radiation_source 'fine-focus sealed tube'
_diffrn_radiation_type MoK\a
_diffrn_radiation_wavelength 0.71073
_diffrn_reflns_av_R_equivalents 0.0257
_diffrn_reflns_av_sigmaI/netI 0.0325
_diffrn_reflns_limit_h_max 9
_diffrn_reflns_limit_h_min -9
_diffrn_reflns_limit_k_max 12
_diffrn_reflns_limit_k_min -12
_diffrn_reflns_limit_l_max 15
_diffrn_reflns_limit_l_min -15
_diffrn_reflns_number 8710
_diffrn_reflns_theta_full 27.48
_diffrn_reflns_theta_max 27.48
_diffrn_reflns_theta_min 1.77
_exptl_absorpt_coefficient_mu 0.365
_exptl_absorpt_correction_T_max 0.9714
_exptl_absorpt_correction_T_min 0.9047
_exptl_absorpt_correction_type multi-scan
_exptl_crystal_colour yellow
_exptl_crystal_density_diffrn 1.395
_exptl_crystal_density_method 'not measured'
_exptl_crystal_description polyhedron
_exptl_crystal_F_000 364
_exptl_crystal_size_max 0.28
_exptl_crystal_size_mid 0.26
_exptl_crystal_size_min 0.08
_refine_diff_density_max 0.293
_refine_diff_density_min -0.292
_refine_diff_density_rms 0.044
_refine_ls_extinction_method none
_refine_ls_goodness_of_fit_ref 1.023
_refine_ls_hydrogen_treatment mixed
_refine_ls_matrix_type full
_refine_ls_number_parameters 220
_refine_ls_number_reflns 3780
_refine_ls_number_restraints 0
_refine_ls_restrained_S_all 1.023
_refine_ls_R_factor_all 0.0455
_refine_ls_R_factor_gt 0.0331
_refine_ls_shift/su_max 0.007
_refine_ls_shift/su_mean 0.001
_refine_ls_structure_factor_coef Fsqd
_refine_ls_weighting_details 'calc w=1/[\s^2^(Fo^2^)+(0.0431P)^2^+0.2221P] where P=(Fo^2^+2Fc^2^)/3'
_refine_ls_weighting_scheme calc
_refine_ls_wR_factor_gt 0.0813
_refine_ls_wR_factor_ref 0.0872
_reflns_number_gt 3068
_reflns_number_total 3780
_reflns_threshold_expression >2sigma(I)
_cod_data_source_file 1267-1519.cff
_cod_data_source_block sba14
_cod_depositor_comments
;
The following automatic conversions were performed:
'_symmetry_cell_setting' value 'Triclinic' changed to 'triclinic'
according to '/home/saulius/struct/CIF-dictionaries/cif_core.dic'
dictionary named 'cif_core.dic' version 2.4.1 from 2010-06-29.

Automatic conversion script
Id: cif_fix_enum 1555 2011-01-17 13:19:09Z saulius 
;
_cod_original_sg_symbol_H-M P-1
_cod_database_code 8101770

loop_
_symmetry_equiv_pos_as_xyz
'x, y, z'
'-x, -y, -z'

loop_
_atom_site_label
_atom_site_type_symbol
_atom_site_fract_x
_atom_site_fract_y
_atom_site_fract_z
_atom_site_U_iso_or_equiv
_atom_site_adp_type
_atom_site_occupancy
_atom_site_symmetry_multiplicity
_atom_site_Wyckoff_symbol
_atom_site_calc_flag
_atom_site_refinement_flags
_atom_site_disorder_assembly
_atom_site_disorder_group
S1 S 0.25516(5) 0.68328(4) 0.77349(3) 0.02889(11) Uani 1 2 i d . . .
Cl1 Cl -0.43365(6) 0.09816(5) 0.90343(4) 0.04368(13) Uani 1 2 i d . . .
C1 C 0.18176(18) 0.53268(15) 0.67785(12) 0.0221(3) Uani 1 2 i d . . .
N2 N 0.01826(15) 0.44956(13) 0.68714(10) 0.0238(3) Uani 1 2 i d . . .
C3 C -0.03511(17) 0.33296(15) 0.60677(12) 0.0211(3) Uani 1 2 i d . . .
C4 C 0.06752(18) 0.29349(15) 0.51164(12) 0.0219(3) Uani 1 2 i d . . .
C5 C 0.24054(18) 0.38103(15) 0.50000(12) 0.0217(3) Uani 1 2 i d . . .
O5 O 0.34530(13) 0.35889(11) 0.41846(8) 0.0256(2) Uani 1 2 i d . . .
N6 N 0.28971(16) 0.49456(13) 0.58751(10) 0.0223(3) Uani 1 2 i d . . .
H6 H 0.395(3) 0.5468(19) 0.5854(15) 0.035(5) Uiso 1 2 i d . . .
C7 C 0.01869(18) 0.16584(16) 0.42876(13) 0.0260(3) Uani 1 2 i d . . .
N7 N -0.01065(19) 0.06511(16) 0.35984(13) 0.0386(3) Uani 1 2 i d . . .
C11 C -0.21390(18) 0.24684(15) 0.62876(12) 0.0224(3) Uani 1 2 i d . . .
C12 C -0.35827(19) 0.20959(15) 0.54694(13) 0.0264(3) Uani 1 2 i d . . .
H12 H -0.3414 0.2302 0.4709 0.032 Uiso 1 2 i calc R . .
C13 C -0.5278(2) 0.14191(17) 0.57731(14) 0.0314(3) Uani 1 2 i d . . .
H13 H -0.6274 0.1191 0.5222 0.038 Uiso 1 2 i calc R . .
C14 C -0.5531(2) 0.10757(17) 0.68648(15) 0.0326(4) Uani 1 2 i d . . .
H14 H -0.6689 0.0614 0.7069 0.039 Uiso 1 2 i calc R . .
C15 C -0.4065(2) 0.14173(16) 0.76540(13) 0.0278(3) Uani 1 2 i d . . .
C16 C -0.23826(19) 0.21198(16) 0.73906(13) 0.0256(3) Uani 1 2 i d . . .
H16 H -0.1402 0.2364 0.7953 0.031 Uiso 1 2 i calc R . .
N31 N 0.20031(19) 0.32582(15) 0.19282(11) 0.0291(3) Uani 1 2 i d . . .
H31A H 0.242(3) 0.318(2) 0.2630(18) 0.046(5) Uiso 1 2 i d . . .
H31B H 0.092(3) 0.345(2) 0.2054(16) 0.039(5) Uiso 1 2 i d . . .
C32 C 0.1849(3) 0.19484(18) 0.10511(15) 0.0393(4) Uani 1 2 i d . . .
H32A H 0.1028 0.1164 0.1324 0.047 Uiso 1 2 i calc R . .
H32B H 0.3062 0.1694 0.0940 0.047 Uiso 1 2 i calc R . .
C33 C 0.1094(3) 0.2181(2) -0.00982(15) 0.0460(5) Uani 1 2 i d . . .
H33A H 0.1080 0.1331 -0.0699 0.055 Uiso 1 2 i calc R . .
H33B H -0.0177 0.2318 -0.0003 0.055 Uiso 1 2 i calc R . .
C34 C 0.2229(2) 0.3460(2) -0.05018(14) 0.0398(4) Uani 1 2 i d . . .
H34A H 0.3448 0.3266 -0.0711 0.048 Uiso 1 2 i calc R . .
H34B H 0.1633 0.3636 -0.1203 0.048 Uiso 1 2 i calc R . .
C35 C 0.2434(2) 0.47475(19) 0.04400(14) 0.0368(4) Uani 1 2 i d . . .
H35A H 0.1231 0.5010 0.0580 0.044 Uiso 1 2 i calc R . .
H35B H 0.3252 0.5545 0.0183 0.044 Uiso 1 2 i calc R . .
C36 C 0.3207(2) 0.44814(17) 0.15582(14) 0.0311(3) Uani 1 2 i d . . .
H36A H 0.4447 0.4282 0.1438 0.037 Uiso 1 2 i calc R . .
H36B H 0.3293 0.5329 0.2171 0.037 Uiso 1 2 i calc R . .

loop_
_atom_site_aniso_label
_atom_site_aniso_U_11
_atom_site_aniso_U_22
_atom_site_aniso_U_33
_atom_site_aniso_U_23
_atom_site_aniso_U_13
_atom_site_aniso_U_12
S1 0.02263(19) 0.0307(2) 0.0299(2) -0.00018(15) 0.00231(14) 0.00168(14)
Cl1 0.0465(3) 0.0493(3) 0.0422(2) 0.0263(2) 0.02166(19) 0.0094(2)
C1 0.0179(6) 0.0283(7) 0.0218(7) 0.0085(6) 0.0019(5) 0.0049(5)
N2 0.0173(6) 0.0291(6) 0.0246(6) 0.0072(5) 0.0041(5) 0.0015(5)
C3 0.0158(6) 0.0267(7) 0.0228(7) 0.0100(6) 0.0015(5) 0.0040(5)
C4 0.0163(6) 0.0278(7) 0.0219(7) 0.0080(6) 0.0019(5) 0.0016(5)
C5 0.0162(6) 0.0285(7) 0.0218(7) 0.0095(6) 0.0018(5) 0.0033(5)
O5 0.0170(5) 0.0364(6) 0.0215(5) 0.0054(4) 0.0057(4) 0.0006(4)
N6 0.0143(6) 0.0274(6) 0.0233(6) 0.0056(5) 0.0037(5) -0.0013(5)
C7 0.0158(7) 0.0332(8) 0.0291(8) 0.0083(7) 0.0046(6) 0.0024(6)
N7 0.0297(7) 0.0387(8) 0.0418(8) -0.0023(7) 0.0036(6) 0.0020(6)
C11 0.0166(6) 0.0241(7) 0.0274(7) 0.0074(6) 0.0058(5) 0.0036(5)
C12 0.0207(7) 0.0291(8) 0.0301(8) 0.0081(6) 0.0023(6) 0.0039(6)
C13 0.0189(7) 0.0329(8) 0.0414(9) 0.0067(7) -0.0002(6) 0.0024(6)
C14 0.0196(7) 0.0289(8) 0.0490(10) 0.0099(7) 0.0115(7) 0.0009(6)
C15 0.0286(8) 0.0255(7) 0.0326(8) 0.0126(6) 0.0138(6) 0.0066(6)
C16 0.0211(7) 0.0285(8) 0.0279(7) 0.0088(6) 0.0047(6) 0.0037(6)
N31 0.0239(7) 0.0427(8) 0.0231(7) 0.0075(6) 0.0029(5) 0.0113(6)
C32 0.0446(10) 0.0363(9) 0.0333(9) 0.0044(7) 0.0060(7) 0.0006(8)
C33 0.0434(10) 0.0566(12) 0.0297(9) 0.0016(8) -0.0013(7) -0.0052(9)
C34 0.0328(9) 0.0625(12) 0.0252(8) 0.0134(8) 0.0011(7) 0.0070(8)
C35 0.0327(9) 0.0469(10) 0.0372(9) 0.0174(8) 0.0027(7) 0.0144(7)
C36 0.0282(8) 0.0342(8) 0.0318(8) 0.0058(7) 0.0007(6) 0.0087(6)

loop_
_atom_type_symbol
_atom_type_description
_atom_type_scat_dispersion_real
_atom_type_scat_dispersion_imag
_atom_type_scat_source
C C 0.0033 0.0016 'International Tables Vol C Tables 4.2.6.8 and 6.1.1.4'
H H 0.0000 0.0000 'International Tables Vol C Tables 4.2.6.8 and 6.1.1.4'
N N 0.0061 0.0033 'International Tables Vol C Tables 4.2.6.8 and 6.1.1.4'
O O 0.0106 0.0060 'International Tables Vol C Tables 4.2.6.8 and 6.1.1.4'
S S 0.1246 0.1234 'International Tables Vol C Tables 4.2.6.8 and 6.1.1.4'
Cl Cl 0.1484 0.1585 'International Tables Vol C Tables 4.2.6.8 and 6.1.1.4'

loop_
_geom_angle_atom_site_label_1
_geom_angle_atom_site_label_2
_geom_angle_atom_site_label_3
_geom_angle
_geom_angle_site_symmetry_1
_geom_angle_site_symmetry_3
_geom_angle_publ_flag
N2 C1 N6 119.29(13) . . ?
N2 C1 S1 121.46(11) . . ?
N6 C1 S1 119.24(10) . . ?
C3 N2 C1 118.84(12) . . ?
N2 C3 C4 123.55(12) . . ?
N2 C3 C11 113.97(11) . . ?
C4 C3 C11 122.47(13) . . ?
C3 C4 C7 124.56(12) . . ?
C3 C4 C5 118.31(13) . . ?
C7 C4 C5 116.97(12) . . ?
O5 C5 N6 120.06(12) . . ?
O5 C5 C4 124.94(13) . . ?
N6 C5 C4 114.99(12) . . ?
C5 N6 C1 124.88(12) . . ?
N7 C7 C4 176.05(15) . . ?
C12 C11 C16 119.83(13) . . ?
C12 C11 C3 122.43(13) . . ?
C16 C11 C3 117.58(12) . . ?
C11 C12 C13 119.55(14) . . ?
C14 C13 C12 120.89(14) . . ?
C13 C14 C15 118.65(14) . . ?
C16 C15 C14 121.85(14) . . ?
C16 C15 Cl1 118.45(12) . . ?
C14 C15 Cl1 119.69(11) . . ?
C15 C16 C11 119.18(14) . . ?
C32 N31 C36 112.24(12) . . ?
N31 C32 C33 109.33(15) . . ?
C34 C33 C32 111.68(14) . . ?
C35 C34 C33 110.78(14) . . ?
C34 C35 C36 111.13(14) . . ?
N31 C36 C35 109.39(13) . . ?

loop_
_geom_bond_atom_site_label_1
_geom_bond_atom_site_label_2
_geom_bond_distance
_geom_bond_site_symmetry_2
_geom_bond_publ_flag
S1 C1 1.6858(15) . ?
Cl1 C15 1.7445(15) . ?
C1 N2 1.3513(18) . ?
C1 N6 1.3754(18) . ?
N2 C3 1.3405(18) . ?
C3 C4 1.3951(19) . ?
C3 C11 1.4895(18) . ?
C4 C7 1.428(2) . ?
C4 C5 1.4323(18) . ?
C5 O5 1.2526(16) . ?
C5 N6 1.3652(18) . ?
C7 N7 1.145(2) . ?
C11 C12 1.391(2) . ?
C11 C16 1.396(2) . ?
C12 C13 1.394(2) . ?
C13 C14 1.382(2) . ?
C14 C15 1.383(2) . ?
C15 C16 1.379(2) . ?
N31 C32 1.482(2) . ?
N31 C36 1.489(2) . ?
C32 C33 1.527(3) . ?
C33 C34 1.526(3) . ?
C34 C35 1.507(3) . ?
C35 C36 1.512(2) . ?

loop_
_cod_related_entry_id
_cod_related_entry_database
_cod_related_entry_code
1 ChemSpider 17239418
